data_7059352
loop_
_publ_author_name
'Cao, Ruiqi'
'Ai, Liqing'
'Yang, Hongxia'
'Li, Shuhong'
'Xu, Caihong'

_publ_section_title
;
 Aggregation-tuned dual emission of silole derivatives: synthesis, crystal
 structure, and photophysical properties
;
_journal_issue 13
_journal_name_full 'New Journal of Chemistry'
_journal_page_first 5049
_journal_page_last 5055
_journal_paper_doi 10.1039/D0NJ00341G
_journal_volume 44
_journal_year 2020
_chemical_formula_moiety 'C45 H34 Si'
_chemical_formula_sum 'C45 H34 Si'
_chemical_formula_weight 602.81
_chemical_name_systematic (E)-1-(2-(anthracen-9-yl)vinyl)-1-methyl-2,3,4,5-tetraphenyl-1H-Silole
_space_group_crystal_system triclinic
_space_group_IT_number 2
_space_group_name_Hall '-P 1'
_space_group_name_H-M_alt 'P -1'
_atom_sites_solution_hydrogens geom
_atom_sites_solution_primary direct
_audit_creation_date 2015-04-14
_audit_creation_method
;
Olex2 1.2
(compiled 2015.01.26 svn.r3150 for OlexSys, GUI svn.r4998)
;
_audit_update_record
;
2019-08-09 deposited with the CCDC.	2020-03-02 downloaded from the CCDC.
;
_cell_angle_alpha 104.0750(10)
_cell_angle_beta 103.729(3)
_cell_angle_gamma 108.671(3)
_cell_formula_units_Z 2
_cell_length_a 10.685(3)
_cell_length_b 13.039(3)
_cell_length_c 13.504(3)
_cell_measurement_reflns_used 5014
_cell_measurement_temperature 173.1500
_cell_measurement_theta_max 27.4832
_cell_measurement_theta_min 1.7577
_cell_volume 1624.0(7)
_computing_cell_refinement 'CrystalClear (Rigaku Inc., 2007)'
_computing_data_collection 'CrystalClear (Rigaku Inc., 2007)'
_computing_data_reduction 'CrystalClear (Rigaku Inc., 2007)'
_computing_molecular_graphics 'Olex2 (Dolomanov et al., 2009)'
_computing_publication_material 'CIFTAB (Sheldrick, 2013)'
_computing_structure_refinement 'SHELXL (Sheldrick, 2014)'
_computing_structure_solution
;
'SHELXT (Sheldrick, 2014)'
;
_diffrn_ambient_temperature 173.1500
_diffrn_detector_area_resol_mean 28.5714
_diffrn_measured_fraction_theta_full 0.995
_diffrn_measured_fraction_theta_max 0.993
_diffrn_measurement_details
;
scan:
	Number of images: 360
	           Slice: -110.0000 - 70.0000
	     Image width: 0.5000
	        Exp time: 10.0000
	   Rotation axis: Omega
	           Omega: 0.0000
	             Chi: 45.0000
	             Phi: 180.0000
	             XTD: 40.1018
	          2theta: -19.8081
scan:
	Number of images: 360
	           Slice: -110.0000 - 70.0000
	     Image width: 0.5000
	        Exp time: 10.0000
	   Rotation axis: Omega
	           Omega: 0.0000
	             Chi: 45.0000
	             Phi: 90.0000
	             XTD: 40.1018
	          2theta: -19.8081
scan:
	Number of images: 360
	           Slice: -110.0000 - 70.0000
	     Image width: 0.5000
	        Exp time: 10.0000
	   Rotation axis: Omega
	           Omega: 0.0000
	             Chi: 45.0000
	             Phi: 0.0000
	             XTD: 40.1018
	          2theta: -19.8081
;
_diffrn_measurement_device
;
Saturn724+ (2x2 bin mode)
;
_diffrn_measurement_device_details
;
AFC10: Fixed Chi 2 circle
;
_diffrn_measurement_device_type 'Saturn724+ CCD'
_diffrn_measurement_method '\w scans at fixed \c = 45\%'
_diffrn_orient_matrix_type d*Trek
_diffrn_orient_matrix_UB_11 -0.0108
_diffrn_orient_matrix_UB_12 0.1039
_diffrn_orient_matrix_UB_13 -0.0124
_diffrn_orient_matrix_UB_21 0.0656
_diffrn_orient_matrix_UB_22 0.0457
_diffrn_orient_matrix_UB_23 0.0324
_diffrn_orient_matrix_UB_31 0.0484
_diffrn_orient_matrix_UB_32 0.0261
_diffrn_orient_matrix_UB_33 -0.0598
_diffrn_radiation_detector CCD
_diffrn_radiation_monochromator 'Graphite Monochromator'
_diffrn_radiation_type MoK\a
_diffrn_radiation_wavelength 0.71073
_diffrn_reflns_av_R_equivalents 0.0352
_diffrn_reflns_av_unetI/netI 0.0358
_diffrn_reflns_Laue_measured_fraction_full 0.995
_diffrn_reflns_Laue_measured_fraction_max 0.993
_diffrn_reflns_limit_h_max 13
_diffrn_reflns_limit_h_min -13
_diffrn_reflns_limit_k_max 16
_diffrn_reflns_limit_k_min -16
_diffrn_reflns_limit_l_max 17
_diffrn_reflns_limit_l_min -17
_diffrn_reflns_number 20820
_diffrn_reflns_point_group_measured_fraction_full 0.995
_diffrn_reflns_point_group_measured_fraction_max 0.993
_diffrn_reflns_theta_full 26.000
_diffrn_reflns_theta_max 27.498
_diffrn_reflns_theta_min 1.655
_diffrn_source 'Sealed Tube'
_diffrn_source_current 30.0000
_diffrn_source_power 1.5000
_diffrn_source_voltage 50.0000
_exptl_absorpt_coefficient_mu 0.105
_exptl_absorpt_correction_T_max 1.0000
_exptl_absorpt_correction_T_min 0.8854
_exptl_absorpt_correction_type multi-scan
_exptl_absorpt_process_details 'CrystalClear (Rigaku Inc., 2007)'
_exptl_crystal_colour yellow
_exptl_crystal_colour_primary yellow
_exptl_crystal_density_diffrn 1.233
_exptl_crystal_description Plate
_exptl_crystal_F_000 636
_exptl_crystal_preparation Luminescent
_exptl_crystal_size_max 0.4
_exptl_crystal_size_mid 0.38
_exptl_crystal_size_min 0.14
_refine_diff_density_max 0.278
_refine_diff_density_min -0.218
_refine_diff_density_rms 0.043
_refine_ls_extinction_method none
_refine_ls_goodness_of_fit_ref 1.300
_refine_ls_hydrogen_treatment constr
_refine_ls_matrix_type full
_refine_ls_number_parameters 416
_refine_ls_number_reflns 7397
_refine_ls_number_restraints 0
_refine_ls_restrained_S_all 1.300
_refine_ls_R_factor_all 0.0649
_refine_ls_R_factor_gt 0.0582
_refine_ls_shift/su_max 0.001
_refine_ls_shift/su_mean 0.000
_refine_ls_structure_factor_coef Fsqd
_refine_ls_weighting_details 'w=1/[\s^2^(Fo^2^)+(0.1000P)^2^] where P=(Fo^2^+2Fc^2^)/3'
_refine_ls_weighting_scheme calc
_refine_ls_wR_factor_gt 0.1751
_refine_ls_wR_factor_ref 0.1803
_reflns_Friedel_coverage 0.000
_reflns_number_gt 6778
_reflns_number_total 7397
_reflns_threshold_expression 'I > 2\s(I)'
_cod_data_source_file d0nj00341g2.cif
_cod_data_source_block sa4046
_cod_depositor_comments
;Adding full bibliography for 7059352--7059354.cif.

 Adding full bibliography for 7059352--7059354.cif.
;
_cod_original_cell_volume 1623.9(7)
_cod_database_code 7059352
_shelx_space_group_comment
;
The symmetry employed for this shelxl refinement is uniquely defined
by the following loop, which should always be used as a source of
symmetry information in preference to the above space-group names.
They are only intended as comments.
;
_diffrn_number_total 7403
_olex2_refinement_description
;
1. Fixed Uiso
 At 1.2 times of:
  All C(H) groups
 At 1.5 times of:
  All C(H,H,H) groups
2.a Aromatic/amide H refined with riding coordinates:
 C6(H6), C7(H7), C8(H8), C9(H9), C10(H10), C12(H12), C13(H13), C14(H14),
 C15(H15), C16(H16), C18(H18), C19(H19), C20(H20), C21(H21), C22(H22), C24(H24),
  C25(H25), C26(H26), C27(H27), C28(H28), C30(H30), C31(H31), C34(H34),
 C35(H35), C36(H36), C37(H37), C39(H39), C41(H41), C42(H42), C43(H43), C44(H44)
2.b Idealised Me refined as rotating group:
 C29(H29A,H29B,H29C)
;
_shelx_shelxl_version_number 2014/7
_olex2_submission_special_instructions 'No special instructions were received'

loop_
_space_group_symop_operation_xyz
'x, y, z'
'-x, -y, -z'

loop_
_atom_site_label
_atom_site_type_symbol
_atom_site_fract_x
_atom_site_fract_y
_atom_site_fract_z
_atom_site_U_iso_or_equiv
_atom_site_adp_type
_atom_site_occupancy
_atom_site_site_symmetry_order
_atom_site_calc_flag
_atom_site_refinement_flags_posn
_atom_site_refinement_flags_adp
_atom_site_refinement_flags_occupancy
_atom_site_disorder_assembly
_atom_site_disorder_group
Si1 Si 0.87896(5) 0.63327(4) 0.73439(3) 0.02420(15) Uani 1 1 d . . . . .
C1 C 0.75239(17) 0.49285(14) 0.73043(13) 0.0252(3) Uani 1 1 d . . . . .
C2 C 0.68220(17) 0.42422(14) 0.62394(13) 0.0243(3) Uani 1 1 d . . . . .
C3 C 0.72836(17) 0.47278(14) 0.54167(13) 0.0244(3) Uani 1 1 d . . . . .
C4 C 0.82986(17) 0.58225(14) 0.58310(13) 0.0248(3) Uani 1 1 d . . . . .
C5 C 0.72456(18) 0.47055(14) 0.82742(13) 0.0274(4) Uani 1 1 d . . . . .
C6 C 0.8376(2) 0.51438(17) 0.92471(15) 0.0347(4) Uani 1 1 d . . . . .
H6 H 0.9276 0.5549 0.9262 0.042 Uiso 1 1 calc R . . . .
C7 C 0.8190(2) 0.49910(18) 1.01912(15) 0.0402(5) Uani 1 1 d . . . . .
H7 H 0.8964 0.5281 1.0825 0.048 Uiso 1 1 calc R . . . .
C8 C 0.6867(2) 0.44132(19) 1.01939(17) 0.0425(5) Uani 1 1 d . . . . .
H8 H 0.6741 0.4309 1.0826 0.051 Uiso 1 1 calc R . . . .
C9 C 0.5728(2) 0.39896(18) 0.92492(17) 0.0416(5) Uani 1 1 d . . . . .
H9 H 0.4829 0.3608 0.9250 0.050 Uiso 1 1 calc R . . . .
C10 C 0.5909(2) 0.41265(16) 0.82956(15) 0.0336(4) Uani 1 1 d . . . . .
H10 H 0.5130 0.3829 0.7665 0.040 Uiso 1 1 calc R . . . .
C11 C 0.57180(17) 0.30592(14) 0.58703(13) 0.0264(3) Uani 1 1 d . . . . .
C12 C 0.6021(2) 0.22487(15) 0.62809(14) 0.0313(4) Uani 1 1 d . . . . .
H12 H 0.6908 0.2455 0.6775 0.038 Uiso 1 1 calc R . . . .
C13 C 0.5008(2) 0.11351(16) 0.59571(16) 0.0397(5) Uani 1 1 d . . . . .
H13 H 0.5220 0.0600 0.6233 0.048 Uiso 1 1 calc R . . . .
C14 C 0.3700(2) 0.08252(17) 0.52339(17) 0.0465(5) Uani 1 1 d . . . . .
H14 H 0.3021 0.0082 0.5026 0.056 Uiso 1 1 calc R . . . .
C15 C 0.3381(2) 0.16072(18) 0.48122(17) 0.0436(5) Uani 1 1 d . . . . .
H15 H 0.2492 0.1387 0.4314 0.052 Uiso 1 1 calc R . . . .
C16 C 0.43830(19) 0.27274(16) 0.51273(14) 0.0334(4) Uani 1 1 d . . . . .
H16 H 0.4161 0.3254 0.4842 0.040 Uiso 1 1 calc R . . . .
C17 C 0.66365(17) 0.40016(14) 0.42417(13) 0.0256(3) Uani 1 1 d . . . . .
C18 C 0.66653(19) 0.29128(15) 0.38822(14) 0.0313(4) Uani 1 1 d . . . . .
H18 H 0.7096 0.2638 0.4378 0.038 Uiso 1 1 calc R . . . .
C19 C 0.6052(2) 0.22408(16) 0.27866(15) 0.0366(4) Uani 1 1 d . . . . .
H19 H 0.6069 0.1514 0.2556 0.044 Uiso 1 1 calc R . . . .
C20 C 0.54175(19) 0.26342(17) 0.20347(15) 0.0364(4) Uani 1 1 d . . . . .
H20 H 0.5021 0.2181 0.1301 0.044 Uiso 1 1 calc R . . . .
C21 C 0.53774(19) 0.37066(18) 0.23815(14) 0.0348(4) Uani 1 1 d . . . . .
H21 H 0.4944 0.3976 0.1881 0.042 Uiso 1 1 calc R . . . .
C22 C 0.59846(18) 0.43859(16) 0.34796(14) 0.0297(4) Uani 1 1 d . . . . .
H22 H 0.5953 0.5107 0.3706 0.036 Uiso 1 1 calc R . . . .
C23 C 0.90719(18) 0.64601(14) 0.52460(13) 0.0261(3) Uani 1 1 d . . . . .
C24 C 0.93469(18) 0.59263(16) 0.43349(14) 0.0297(4) Uani 1 1 d . . . . .
H24 H 0.9019 0.5126 0.4063 0.036 Uiso 1 1 calc R . . . .
C25 C 1.0098(2) 0.65747(17) 0.38379(15) 0.0354(4) Uani 1 1 d . . . . .
H25 H 1.0269 0.6206 0.3234 0.042 Uiso 1 1 calc R . . . .
C26 C 1.0601(2) 0.77692(18) 0.42290(16) 0.0400(5) Uani 1 1 d . . . . .
H26 H 1.1081 0.8200 0.3877 0.048 Uiso 1 1 calc R . . . .
C27 C 1.0382(2) 0.83147(17) 0.51466(17) 0.0396(4) Uani 1 1 d . . . . .
H27 H 1.0733 0.9116 0.5423 0.047 Uiso 1 1 calc R . . . .
C28 C 0.9638(2) 0.76661(16) 0.56578(15) 0.0345(4) Uani 1 1 d . . . . .
H28 H 0.9515 0.8042 0.6284 0.041 Uiso 1 1 calc R . . . .
C29 C 1.06935(19) 0.67146(16) 0.80090(15) 0.0340(4) Uani 1 1 d . . . . .
H29A H 1.0928 0.6980 0.8784 0.051 Uiso 1 1 calc GR . . . .
H29B H 1.1239 0.7314 0.7802 0.051 Uiso 1 1 calc GR . . . .
H29C H 1.0897 0.6046 0.7785 0.051 Uiso 1 1 calc GR . . . .
C30 C 0.82255(18) 0.74720(14) 0.79530(13) 0.0276(4) Uani 1 1 d . . . . .
H30 H 0.7494 0.7567 0.7507 0.033 Uiso 1 1 calc R . . . .
C31 C 0.88109(19) 0.81588(15) 0.89916(14) 0.0305(4) Uani 1 1 d . . . . .
H31 H 0.9675 0.8189 0.9378 0.037 Uiso 1 1 calc R . . . .
C32 C 0.82151(17) 0.88805(15) 0.95915(13) 0.0285(4) Uani 1 1 d . . . . .
C33 C 0.79860(18) 0.86906(15) 1.05376(14) 0.0306(4) Uani 1 1 d . . . . .
C34 C 0.8327(2) 0.78652(17) 1.09363(15) 0.0375(4) Uani 1 1 d . . . . .
H34 H 0.8695 0.7412 1.0556 0.045 Uiso 1 1 calc R . . . .
C35 C 0.8129(2) 0.7723(2) 1.18605(17) 0.0455(5) Uani 1 1 d . . . . .
H35 H 0.8378 0.7184 1.2107 0.055 Uiso 1 1 calc R . . . .
C36 C 0.7545(2) 0.8388(2) 1.24581(17) 0.0463(5) Uani 1 1 d . . . . .
H36 H 0.7439 0.8303 1.3101 0.056 Uiso 1 1 calc R . . . .
C37 C 0.7149(2) 0.91426(19) 1.20769(16) 0.0438(5) Uani 1 1 d . . . . .
H37 H 0.6732 0.9552 1.2451 0.053 Uiso 1 1 calc R . . . .
C38 C 0.7349(2) 0.93325(16) 1.11175(14) 0.0342(4) Uani 1 1 d . . . . .
C39 C 0.6924(2) 1.01020(16) 1.07154(15) 0.0352(4) Uani 1 1 d . . . . .
H39 H 0.6456 1.0477 1.1062 0.042 Uiso 1 1 calc R . . . .
C40 C 0.71818(18) 1.03212(15) 0.98136(14) 0.0308(4) Uani 1 1 d . . . . .
C41 C 0.6802(2) 1.11555(17) 0.94485(16) 0.0388(4) Uani 1 1 d . . . . .
H41 H 0.6326 1.1521 0.9795 0.047 Uiso 1 1 calc R . . . .
C42 C 0.7123(3) 1.1424(2) 0.86079(17) 0.0469(5) Uani 1 1 d . . . . .
H42 H 0.6893 1.1986 0.8393 0.056 Uiso 1 1 calc R . . . .
C43 C 0.7816(3) 1.0840(2) 0.80538(17) 0.0475(5) Uani 1 1 d . . . . .
H43 H 0.8039 1.1028 0.7478 0.057 Uiso 1 1 calc R . . . .
C44 C 0.8156(2) 1.00160(17) 0.83522(15) 0.0365(4) Uani 1 1 d . . . . .
H44 H 0.8598 0.9643 0.7971 0.044 Uiso 1 1 calc R . . . .
C45 C 0.78508(18) 0.97105(15) 0.92398(13) 0.0293(4) Uani 1 1 d . . . . .

loop_
_atom_site_aniso_label
_atom_site_aniso_U_11
_atom_site_aniso_U_22
_atom_site_aniso_U_33
_atom_site_aniso_U_23
_atom_site_aniso_U_13
_atom_site_aniso_U_12
Si1 0.0262(3) 0.0230(2) 0.0203(2) 0.00457(17) 0.00994(18) 0.00660(18)
C1 0.0261(8) 0.0249(8) 0.0253(8) 0.0078(6) 0.0108(6) 0.0105(7)
C2 0.0245(8) 0.0260(8) 0.0241(8) 0.0081(6) 0.0097(6) 0.0118(6)
C3 0.0270(8) 0.0241(8) 0.0234(8) 0.0076(6) 0.0100(6) 0.0114(6)
C4 0.0287(8) 0.0252(8) 0.0219(8) 0.0070(6) 0.0108(6) 0.0121(7)
C5 0.0344(9) 0.0245(8) 0.0256(8) 0.0090(6) 0.0138(7) 0.0117(7)
C6 0.0363(10) 0.0389(10) 0.0287(9) 0.0131(8) 0.0125(7) 0.0126(8)
C7 0.0478(12) 0.0510(12) 0.0265(9) 0.0173(8) 0.0131(8) 0.0225(10)
C8 0.0594(13) 0.0484(12) 0.0347(10) 0.0233(9) 0.0290(10) 0.0242(10)
C9 0.0446(11) 0.0417(11) 0.0446(11) 0.0172(9) 0.0286(9) 0.0137(9)
C10 0.0354(10) 0.0331(9) 0.0333(9) 0.0108(7) 0.0169(8) 0.0119(8)
C11 0.0273(8) 0.0248(8) 0.0249(8) 0.0047(6) 0.0135(6) 0.0076(7)
C12 0.0350(9) 0.0275(9) 0.0309(9) 0.0086(7) 0.0157(7) 0.0098(7)
C13 0.0538(12) 0.0242(9) 0.0419(11) 0.0090(8) 0.0264(9) 0.0111(8)
C14 0.0430(11) 0.0288(10) 0.0504(12) -0.0017(9) 0.0248(10) -0.0017(8)
C15 0.0272(9) 0.0453(12) 0.0390(11) -0.0034(9) 0.0109(8) 0.0045(8)
C16 0.0295(9) 0.0360(10) 0.0277(9) 0.0020(7) 0.0104(7) 0.0111(8)
C17 0.0257(8) 0.0256(8) 0.0224(8) 0.0053(6) 0.0108(6) 0.0070(6)
C18 0.0382(10) 0.0295(9) 0.0270(9) 0.0070(7) 0.0140(7) 0.0146(8)
C19 0.0422(11) 0.0299(9) 0.0327(10) 0.0016(7) 0.0189(8) 0.0110(8)
C20 0.0298(9) 0.0394(10) 0.0250(9) -0.0007(7) 0.0101(7) 0.0035(8)
C21 0.0292(9) 0.0479(11) 0.0231(8) 0.0101(8) 0.0090(7) 0.0119(8)
C22 0.0316(9) 0.0319(9) 0.0253(8) 0.0082(7) 0.0108(7) 0.0129(7)
C23 0.0281(8) 0.0267(8) 0.0229(8) 0.0089(6) 0.0088(6) 0.0101(7)
C24 0.0319(9) 0.0308(9) 0.0251(8) 0.0083(7) 0.0118(7) 0.0105(7)
C25 0.0334(9) 0.0448(11) 0.0258(9) 0.0112(8) 0.0144(7) 0.0106(8)
C26 0.0385(10) 0.0439(11) 0.0364(10) 0.0200(9) 0.0166(8) 0.0077(9)
C27 0.0437(11) 0.0301(9) 0.0430(11) 0.0136(8) 0.0190(9) 0.0088(8)
C28 0.0418(10) 0.0296(9) 0.0325(10) 0.0098(7) 0.0176(8) 0.0122(8)
C29 0.0289(9) 0.0349(9) 0.0344(10) 0.0099(7) 0.0109(7) 0.0098(7)
C30 0.0272(8) 0.0267(8) 0.0259(8) 0.0075(6) 0.0106(6) 0.0071(7)
C31 0.0290(9) 0.0298(9) 0.0290(9) 0.0066(7) 0.0106(7) 0.0091(7)
C32 0.0237(8) 0.0277(8) 0.0241(8) 0.0009(6) 0.0059(6) 0.0056(7)
C33 0.0279(8) 0.0311(9) 0.0242(8) 0.0030(7) 0.0068(7) 0.0078(7)
C34 0.0421(11) 0.0386(10) 0.0322(10) 0.0100(8) 0.0129(8) 0.0183(9)
C35 0.0570(13) 0.0501(12) 0.0375(11) 0.0196(9) 0.0181(10) 0.0266(11)
C36 0.0604(14) 0.0512(12) 0.0316(10) 0.0163(9) 0.0220(10) 0.0217(11)
C37 0.0580(13) 0.0451(11) 0.0351(11) 0.0121(9) 0.0275(10) 0.0222(10)
C38 0.0379(10) 0.0345(9) 0.0263(9) 0.0052(7) 0.0147(7) 0.0111(8)
C39 0.0406(10) 0.0316(9) 0.0335(10) 0.0052(7) 0.0191(8) 0.0147(8)
C40 0.0289(9) 0.0287(9) 0.0275(9) 0.0039(7) 0.0077(7) 0.0083(7)
C41 0.0450(11) 0.0341(10) 0.0378(10) 0.0085(8) 0.0148(9) 0.0189(9)
C42 0.0611(14) 0.0439(12) 0.0418(12) 0.0182(9) 0.0173(10) 0.0264(11)
C43 0.0649(15) 0.0480(12) 0.0394(11) 0.0201(10) 0.0266(10) 0.0247(11)
C44 0.0417(10) 0.0364(10) 0.0317(10) 0.0091(8) 0.0179(8) 0.0143(8)
C45 0.0273(8) 0.0272(8) 0.0241(8) 0.0019(6) 0.0082(6) 0.0049(7)

loop_
_atom_type_symbol
_atom_type_description
_atom_type_scat_dispersion_real
_atom_type_scat_dispersion_imag
_atom_type_scat_source
C C 0.0033 0.0016 'International Tables Vol C Tables 4.2.6.8 and 6.1.1.4'
H H 0.0000 0.0000 'International Tables Vol C Tables 4.2.6.8 and 6.1.1.4'
Si Si 0.0817 0.0704 'International Tables Vol C Tables 4.2.6.8 and 6.1.1.4'

loop_
_geom_angle_atom_site_label_1
_geom_angle_atom_site_label_2
_geom_angle_atom_site_label_3
_geom_angle
_geom_angle_site_symmetry_1
_geom_angle_site_symmetry_3
_geom_angle_publ_flag
C4 Si1 C1 92.28(7) . . ?
C29 Si1 C1 116.98(8) . . ?
C29 Si1 C4 110.63(8) . . ?
C29 Si1 C30 112.28(8) . . ?
C30 Si1 C1 106.95(8) . . ?
C30 Si1 C4 116.46(7) . . ?
C2 C1 Si1 107.73(11) . . ?
C2 C1 C5 127.74(15) . . ?
C5 C1 Si1 124.09(12) . . ?
C1 C2 C3 116.03(14) . . ?
C1 C2 C11 124.06(14) . . ?
C11 C2 C3 119.84(14) . . ?
C4 C3 C2 115.67(14) . . ?
C4 C3 C17 124.96(14) . . ?
C17 C3 C2 119.37(14) . . ?
C3 C4 Si1 108.18(12) . . ?
C3 C4 C23 127.56(15) . . ?
C23 C4 Si1 123.59(12) . . ?
C6 C5 C1 118.54(16) . . ?
C10 C5 C1 124.22(16) . . ?
C10 C5 C6 117.18(16) . . ?
C5 C6 H6 119.1 . . ?
C7 C6 C5 121.70(19) . . ?
C7 C6 H6 119.1 . . ?
C6 C7 H7 119.9 . . ?
C8 C7 C6 120.21(19) . . ?
C8 C7 H7 119.9 . . ?
C7 C8 H8 120.3 . . ?
C7 C8 C9 119.34(18) . . ?
C9 C8 H8 120.3 . . ?
C8 C9 H9 119.6 . . ?
C8 C9 C10 120.73(19) . . ?
C10 C9 H9 119.6 . . ?
C5 C10 H10 119.6 . . ?
C9 C10 C5 120.82(18) . . ?
C9 C10 H10 119.6 . . ?
C12 C11 C2 119.07(15) . . ?
C16 C11 C2 122.26(16) . . ?
C16 C11 C12 118.67(16) . . ?
C11 C12 H12 119.7 . . ?
C13 C12 C11 120.52(18) . . ?
C13 C12 H12 119.7 . . ?
C12 C13 H13 119.9 . . ?
C14 C13 C12 120.12(19) . . ?
C14 C13 H13 119.9 . . ?
C13 C14 H14 119.8 . . ?
C13 C14 C15 120.36(18) . . ?
C15 C14 H14 119.8 . . ?
C14 C15 H15 119.8 . . ?
C14 C15 C16 120.33(19) . . ?
C16 C15 H15 119.8 . . ?
C11 C16 H16 120.0 . . ?
C15 C16 C11 119.99(19) . . ?
C15 C16 H16 120.0 . . ?
C18 C17 C3 120.62(15) . . ?
C22 C17 C3 120.96(15) . . ?
C22 C17 C18 118.42(15) . . ?
C17 C18 H18 119.9 . . ?
C19 C18 C17 120.14(17) . . ?
C19 C18 H18 119.9 . . ?
C18 C19 H19 119.5 . . ?
C20 C19 C18 121.01(17) . . ?
C20 C19 H19 119.5 . . ?
C19 C20 H20 120.3 . . ?
C19 C20 C21 119.35(17) . . ?
C21 C20 H20 120.3 . . ?
C20 C21 H21 119.9 . . ?
C20 C21 C22 120.10(17) . . ?
C22 C21 H21 119.9 . . ?
C17 C22 C21 120.98(16) . . ?
C17 C22 H22 119.5 . . ?
C21 C22 H22 119.5 . . ?
C24 C23 C4 123.75(15) . . ?
C28 C23 C4 118.45(15) . . ?
C28 C23 C24 117.68(16) . . ?
C23 C24 H24 119.6 . . ?
C25 C24 C23 120.82(17) . . ?
C25 C24 H24 119.6 . . ?
C24 C25 H25 119.6 . . ?
C24 C25 C26 120.72(18) . . ?
C26 C25 H25 119.6 . . ?
C25 C26 H26 120.3 . . ?
C27 C26 C25 119.43(17) . . ?
C27 C26 H26 120.3 . . ?
C26 C27 H27 120.0 . . ?
C26 C27 C28 120.09(18) . . ?
C28 C27 H27 120.0 . . ?
C23 C28 H28 119.4 . . ?
C27 C28 C23 121.16(17) . . ?
C27 C28 H28 119.4 . . ?
Si1 C29 H29A 109.5 . . ?
Si1 C29 H29B 109.5 . . ?
Si1 C29 H29C 109.5 . . ?
H29A C29 H29B 109.5 . . ?
H29A C29 H29C 109.5 . . ?
H29B C29 H29C 109.5 . . ?
Si1 C30 H30 118.1 . . ?
C31 C30 Si1 123.71(14) . . ?
C31 C30 H30 118.1 . . ?
C30 C31 H31 116.9 . . ?
C30 C31 C32 126.24(16) . . ?
C32 C31 H31 116.9 . . ?
C33 C32 C31 117.62(16) . . ?
C45 C32 C31 122.34(16) . . ?
C45 C32 C33 120.02(16) . . ?
C32 C33 C34 122.91(16) . . ?
C32 C33 C38 119.59(17) . . ?
C34 C33 C38 117.48(16) . . ?
C33 C34 H34 119.2 . . ?
C35 C34 C33 121.61(18) . . ?
C35 C34 H34 119.2 . . ?
C34 C35 H35 119.5 . . ?
C34 C35 C36 120.9(2) . . ?
C36 C35 H35 119.5 . . ?
C35 C36 H36 120.5 . . ?
C37 C36 C35 119.09(19) . . ?
C37 C36 H36 120.5 . . ?
C36 C37 H37 119.0 . . ?
C36 C37 C38 122.05(19) . . ?
C38 C37 H37 119.0 . . ?
C37 C38 C33 118.73(18) . . ?
C39 C38 C33 119.18(17) . . ?
C39 C38 C37 122.08(17) . . ?
C38 C39 H39 119.2 . . ?
C40 C39 C38 121.67(17) . . ?
C40 C39 H39 119.2 . . ?
C39 C40 C41 120.78(17) . . ?
C39 C40 C45 119.87(17) . . ?
C41 C40 C45 119.35(17) . . ?
C40 C41 H41 119.4 . . ?
C42 C41 C40 121.22(19) . . ?
C42 C41 H41 119.4 . . ?
C41 C42 H42 120.2 . . ?
C41 C42 C43 119.52(19) . . ?
C43 C42 H42 120.2 . . ?
C42 C43 H43 119.4 . . ?
C44 C43 C42 121.19(19) . . ?
C44 C43 H43 119.4 . . ?
C43 C44 H44 119.3 . . ?
C43 C44 C45 121.31(18) . . ?
C45 C44 H44 119.3 . . ?
C32 C45 C40 119.51(16) . . ?
C32 C45 C44 123.12(16) . . ?
C44 C45 C40 117.34(17) . . ?

loop_
_geom_bond_atom_site_label_1
_geom_bond_atom_site_label_2
_geom_bond_distance
_geom_bond_site_symmetry_2
_geom_bond_publ_flag
Si1 C1 1.8753(17) . ?
Si1 C4 1.8703(17) . ?
Si1 C29 1.8601(19) . ?
Si1 C30 1.8603(18) . ?
C1 C2 1.365(2) . ?
C1 C5 1.484(2) . ?
C2 C3 1.510(2) . ?
C2 C11 1.484(2) . ?
C3 C4 1.363(2) . ?
C3 C17 1.491(2) . ?
C4 C23 1.479(2) . ?
C5 C6 1.397(3) . ?
C5 C10 1.397(2) . ?
C6 H6 0.9300 . ?
C6 C7 1.387(3) . ?
C7 H7 0.9300 . ?
C7 C8 1.374(3) . ?
C8 H8 0.9300 . ?
C8 C9 1.380(3) . ?
C9 H9 0.9300 . ?
C9 C10 1.391(3) . ?
C10 H10 0.9300 . ?
C11 C12 1.396(2) . ?
C11 C16 1.394(2) . ?
C12 H12 0.9300 . ?
C12 C13 1.390(3) . ?
C13 H13 0.9300 . ?
C13 C14 1.367(3) . ?
C14 H14 0.9300 . ?
C14 C15 1.376(3) . ?
C15 H15 0.9300 . ?
C15 C16 1.393(3) . ?
C16 H16 0.9300 . ?
C17 C18 1.397(2) . ?
C17 C22 1.389(2) . ?
C18 H18 0.9300 . ?
C18 C19 1.388(2) . ?
C19 H19 0.9300 . ?
C19 C20 1.379(3) . ?
C20 H20 0.9300 . ?
C20 C21 1.380(3) . ?
C21 H21 0.9300 . ?
C21 C22 1.393(2) . ?
C22 H22 0.9300 . ?
C23 C24 1.404(2) . ?
C23 C28 1.398(2) . ?
C24 H24 0.9300 . ?
C24 C25 1.381(2) . ?
C25 H25 0.9300 . ?
C25 C26 1.387(3) . ?
C26 H26 0.9300 . ?
C26 C27 1.382(3) . ?
C27 H27 0.9300 . ?
C27 C28 1.392(3) . ?
C28 H28 0.9300 . ?
C29 H29A 0.9600 . ?
C29 H29B 0.9600 . ?
C29 H29C 0.9600 . ?
C30 H30 0.9300 . ?
C30 C31 1.332(2) . ?
C31 H31 0.9300 . ?
C31 C32 1.485(2) . ?
C32 C33 1.420(2) . ?
C32 C45 1.407(3) . ?
C33 C34 1.422(3) . ?
C33 C38 1.441(2) . ?
C34 H34 0.9300 . ?
C34 C35 1.360(3) . ?
C35 H35 0.9300 . ?
C35 C36 1.428(3) . ?
C36 H36 0.9300 . ?
C36 C37 1.350(3) . ?
C37 H37 0.9300 . ?
C37 C38 1.428(3) . ?
C38 C39 1.396(3) . ?
C39 H39 0.9300 . ?
C39 C40 1.385(3) . ?
C40 C41 1.428(3) . ?
C40 C45 1.440(2) . ?
C41 H41 0.9300 . ?
C41 C42 1.353(3) . ?
C42 H42 0.9300 . ?
C42 C43 1.426(3) . ?
C43 H43 0.9300 . ?
C43 C44 1.357(3) . ?
C44 H44 0.9300 . ?
C44 C45 1.427(2) . ?

loop_
_geom_torsion_atom_site_label_1
_geom_torsion_atom_site_label_2
_geom_torsion_atom_site_label_3
_geom_torsion_atom_site_label_4
_geom_torsion
_geom_torsion_site_symmetry_1
_geom_torsion_site_symmetry_2
_geom_torsion_site_symmetry_3
_geom_torsion_site_symmetry_4
_geom_torsion_publ_flag
Si1 C1 C2 C3 3.74(17) . . . . ?
Si1 C1 C2 C11 -179.49(13) . . . . ?
Si1 C1 C5 C6 -39.7(2) . . . . ?
Si1 C1 C5 C10 137.25(15) . . . . ?
Si1 C4 C23 C24 140.61(15) . . . . ?
Si1 C4 C23 C28 -35.3(2) . . . . ?
Si1 C30 C31 C32 -164.43(14) . . . . ?
C1 Si1 C4 C3 0.88(12) . . . . ?
C1 Si1 C4 C23 -170.38(14) . . . . ?
C1 Si1 C30 C31 98.91(16) . . . . ?
C1 C2 C3 C4 -3.4(2) . . . . ?
C1 C2 C3 C17 175.95(14) . . . . ?
C1 C2 C11 C12 -53.9(2) . . . . ?
C1 C2 C11 C16 125.99(18) . . . . ?
C1 C5 C6 C7 178.57(17) . . . . ?
C1 C5 C10 C9 -177.51(17) . . . . ?
C2 C1 C5 C6 148.87(18) . . . . ?
C2 C1 C5 C10 -34.2(3) . . . . ?
C2 C3 C4 Si1 1.02(18) . . . . ?
C2 C3 C4 C23 171.83(15) . . . . ?
C2 C3 C17 C18 -55.5(2) . . . . ?
C2 C3 C17 C22 124.18(17) . . . . ?
C2 C11 C12 C13 179.60(15) . . . . ?
C2 C11 C16 C15 -179.61(16) . . . . ?
C3 C2 C11 C12 122.78(17) . . . . ?
C3 C2 C11 C16 -57.4(2) . . . . ?
C3 C4 C23 C24 -28.9(3) . . . . ?
C3 C4 C23 C28 155.16(18) . . . . ?
C3 C17 C18 C19 179.62(15) . . . . ?
C3 C17 C22 C21 -179.88(15) . . . . ?
C4 Si1 C1 C2 -2.65(12) . . . . ?
C4 Si1 C1 C5 -175.56(14) . . . . ?
C4 Si1 C30 C31 -159.67(14) . . . . ?
C4 C3 C17 C18 123.79(19) . . . . ?
C4 C3 C17 C22 -56.6(2) . . . . ?
C4 C23 C24 C25 -178.81(16) . . . . ?
C4 C23 C28 C27 179.71(17) . . . . ?
C5 C1 C2 C3 176.31(15) . . . . ?
C5 C1 C2 C11 -6.9(3) . . . . ?
C5 C6 C7 C8 -1.1(3) . . . . ?
C6 C5 C10 C9 -0.5(3) . . . . ?
C6 C7 C8 C9 -0.1(3) . . . . ?
C7 C8 C9 C10 1.0(3) . . . . ?
C8 C9 C10 C5 -0.7(3) . . . . ?
C10 C5 C6 C7 1.4(3) . . . . ?
C11 C2 C3 C4 179.73(14) . . . . ?
C11 C2 C3 C17 -1.0(2) . . . . ?
C11 C12 C13 C14 -0.2(3) . . . . ?
C12 C11 C16 C15 0.3(2) . . . . ?
C12 C13 C14 C15 0.7(3) . . . . ?
C13 C14 C15 C16 -0.7(3) . . . . ?
C14 C15 C16 C11 0.2(3) . . . . ?
C16 C11 C12 C13 -0.3(2) . . . . ?
C17 C3 C4 Si1 -178.25(13) . . . . ?
C17 C3 C4 C23 -7.4(3) . . . . ?
C17 C18 C19 C20 0.6(3) . . . . ?
C18 C17 C22 C21 -0.2(3) . . . . ?
C18 C19 C20 C21 -0.9(3) . . . . ?
C19 C20 C21 C22 0.6(3) . . . . ?
C20 C21 C22 C17 0.0(3) . . . . ?
C22 C17 C18 C19 0.0(3) . . . . ?
C23 C24 C25 C26 0.1(3) . . . . ?
C24 C23 C28 C27 3.5(3) . . . . ?
C24 C25 C26 C27 2.0(3) . . . . ?
C25 C26 C27 C28 -1.3(3) . . . . ?
C26 C27 C28 C23 -1.5(3) . . . . ?
C28 C23 C24 C25 -2.8(3) . . . . ?
C29 Si1 C1 C2 -117.22(12) . . . . ?
C29 Si1 C1 C5 69.87(16) . . . . ?
C29 Si1 C4 C3 120.88(13) . . . . ?
C29 Si1 C4 C23 -50.38(16) . . . . ?
C29 Si1 C30 C31 -30.68(17) . . . . ?
C30 Si1 C1 C2 115.92(12) . . . . ?
C30 Si1 C1 C5 -56.99(15) . . . . ?
C30 Si1 C4 C3 -109.35(12) . . . . ?
C30 Si1 C4 C23 79.40(15) . . . . ?
C30 C31 C32 C33 122.0(2) . . . . ?
C30 C31 C32 C45 -56.6(3) . . . . ?
C31 C32 C33 C34 1.3(3) . . . . ?
C31 C32 C33 C38 -177.13(15) . . . . ?
C31 C32 C45 C40 175.43(15) . . . . ?
C31 C32 C45 C44 -6.9(3) . . . . ?
C32 C33 C34 C35 178.30(19) . . . . ?
C32 C33 C38 C37 -178.99(17) . . . . ?
C32 C33 C38 C39 2.2(3) . . . . ?
C33 C32 C45 C40 -3.1(2) . . . . ?
C33 C32 C45 C44 174.63(17) . . . . ?
C33 C34 C35 C36 1.1(3) . . . . ?
C33 C38 C39 C40 -4.3(3) . . . . ?
C34 C33 C38 C37 2.5(3) . . . . ?
C34 C33 C38 C39 -176.30(17) . . . . ?
C34 C35 C36 C37 2.0(4) . . . . ?
C35 C36 C37 C38 -2.7(3) . . . . ?
C36 C37 C38 C33 0.4(3) . . . . ?
C36 C37 C38 C39 179.2(2) . . . . ?
C37 C38 C39 C40 176.92(19) . . . . ?
C38 C33 C34 C35 -3.2(3) . . . . ?
C38 C39 C40 C41 -176.76(18) . . . . ?
C38 C39 C40 C45 2.7(3) . . . . ?
C39 C40 C41 C42 176.1(2) . . . . ?
C39 C40 C45 C32 1.1(3) . . . . ?
C39 C40 C45 C44 -176.78(17) . . . . ?
C40 C41 C42 C43 1.9(3) . . . . ?
C41 C40 C45 C32 -179.45(17) . . . . ?
C41 C40 C45 C44 2.7(2) . . . . ?
C41 C42 C43 C44 0.2(4) . . . . ?
C42 C43 C44 C45 -0.8(3) . . . . ?
C43 C44 C45 C32 -178.46(19) . . . . ?
C43 C44 C45 C40 -0.7(3) . . . . ?
C45 C32 C33 C34 179.89(17) . . . . ?
C45 C32 C33 C38 1.5(3) . . . . ?
C45 C40 C41 C42 -3.4(3) . . . . ?
